data_7002923
loop_
_publ_author_name
'Uhl, Werner'
'Claesener, Michael'
'Hepp, Alexander'
'Jasper, Beate'
'Vinogradov, Andrej'
'van W\"ullen, Leo'
'K\"oster, Thomas K.-J.'

_publ_section_title
;
 The influence of halogen substituents on the course of hydrogallation
 and hydroalumination reactions
;
_journal_issue 47
_journal_name_full 'Dalton Transactions'
_journal_page_first 10550
_journal_page_last 10562
_journal_paper_doi 10.1039/b913568e
_journal_year 2009
_chemical_formula_sum 'C22 H26 Br4 Cl4 Ga2 Si2'
_chemical_formula_weight 947.49
_chemical_name_systematic
;
?
;
_space_group_IT_number 14
_symmetry_cell_setting monoclinic
_symmetry_space_group_name_Hall '-P 2ybc'
_symmetry_space_group_name_H-M 'P 1 21/c 1'
_atom_sites_solution_hydrogens geom
_atom_sites_solution_primary direct
_atom_sites_solution_secondary difmap
_audit_creation_method SHELXL-97
_cell_angle_alpha 90.00
_cell_angle_beta 94.0780(10)
_cell_angle_gamma 90.00
_cell_formula_units_Z 4
_cell_length_a 12.4599(8)
_cell_length_b 11.5958(7)
_cell_length_c 22.5260(14)
_cell_measurement_reflns_used 9523
_cell_measurement_temperature 153(2)
_cell_measurement_theta_max 30.260
_cell_measurement_theta_min 2.356
_cell_volume 3246.4(4)
_computing_cell_refinement 'Bruker SAINT'
_computing_data_collection 'Bruker SMART'
_computing_data_reduction 'Bruker SHELXTL'
_computing_molecular_graphics 'Bruker SHELXTL'
_computing_publication_material 'Bruker SHELXTL'
_computing_structure_refinement 'SHELXL-97 (Sheldrick, 1997)'
_computing_structure_solution 'SHELXS-97 (Sheldrick, 1990)'
_diffrn_ambient_temperature 153(2)
_diffrn_measured_fraction_theta_full 0.943
_diffrn_measured_fraction_theta_max 0.943
_diffrn_measurement_device_type 'CCD area detector'
_diffrn_measurement_method 'omega scans'
_diffrn_radiation_monochromator graphite
_diffrn_radiation_source 'rotating anode'
_diffrn_radiation_type MoK\a
_diffrn_radiation_wavelength 0.71073
_diffrn_reflns_av_R_equivalents 0.0384
_diffrn_reflns_av_sigmaI/netI 0.0401
_diffrn_reflns_limit_h_max 17
_diffrn_reflns_limit_h_min -18
_diffrn_reflns_limit_k_max 16
_diffrn_reflns_limit_k_min -16
_diffrn_reflns_limit_l_max 32
_diffrn_reflns_limit_l_min -32
_diffrn_reflns_number 37696
_diffrn_reflns_theta_full 31.39
_diffrn_reflns_theta_max 31.39
_diffrn_reflns_theta_min 1.64
_exptl_absorpt_coefficient_mu 6.999
_exptl_absorpt_correction_T_max 0.5132
_exptl_absorpt_correction_T_min 0.4872
_exptl_absorpt_correction_type empirical
_exptl_absorpt_process_details SADBAS
_exptl_crystal_colour colourless
_exptl_crystal_density_diffrn 1.939
_exptl_crystal_density_method 'not measured'
_exptl_crystal_description block
_exptl_crystal_F_000 1824
_exptl_crystal_size_max 0.12
_exptl_crystal_size_mid 0.11
_exptl_crystal_size_min 0.11
_refine_diff_density_max 1.658
_refine_diff_density_min -0.858
_refine_diff_density_rms 0.112
_refine_ls_extinction_method none
_refine_ls_goodness_of_fit_ref 1.036
_refine_ls_hydrogen_treatment constr
_refine_ls_matrix_type full
_refine_ls_number_parameters 313
_refine_ls_number_reflns 10092
_refine_ls_number_restraints 0
_refine_ls_restrained_S_all 1.036
_refine_ls_R_factor_all 0.0543
_refine_ls_R_factor_gt 0.0358
_refine_ls_shift/su_max 0.006
_refine_ls_shift/su_mean 0.000
_refine_ls_structure_factor_coef Fsqd
_refine_ls_weighting_details 'calc w=1/[\s^2^(Fo^2^)+(0.0370P)^2^+1.3081P] where P=(Fo^2^+2Fc^2^)/3'
_refine_ls_weighting_scheme calc
_refine_ls_wR_factor_gt 0.0776
_refine_ls_wR_factor_ref 0.0830
_reflns_number_gt 7725
_reflns_number_total 10092
_reflns_threshold_expression >2sigma(I)
_cod_data_source_file b913568e.txt
_cod_data_source_block sad5
_cod_original_sg_symbol_H-M P21/c
_cod_database_code 7002923

loop_
_symmetry_equiv_pos_as_xyz
'x, y, z'
'-x, y+1/2, -z+1/2'
'-x, -y, -z'
'x, -y-1/2, z-1/2'

loop_
_atom_site_label
_atom_site_type_symbol
_atom_site_fract_x
_atom_site_fract_y
_atom_site_fract_z
_atom_site_U_iso_or_equiv
_atom_site_adp_type
_atom_site_occupancy
_atom_site_symmetry_multiplicity
_atom_site_calc_flag
_atom_site_refinement_flags
_atom_site_disorder_assembly
_atom_site_disorder_group
Br12 Br 0.75287(3) 0.23299(3) 0.322507(16) 0.04039(9) Uani 1 1 d . . .
Br11 Br 0.39973(2) -0.07775(3) 0.286853(14) 0.03167(8) Uani 1 1 d . . .
C17 C 0.6336(2) 0.1529(3) 0.35028(13) 0.0289(6) Uani 1 1 d . . .
C16 C 0.6129(3) 0.1652(3) 0.40995(14) 0.0403(8) Uani 1 1 d . . .
H16 H 0.6584 0.2126 0.4360 0.048 Uiso 1 1 calc R . .
C15 C 0.5262(3) 0.1084(3) 0.43093(14) 0.0432(9) Uani 1 1 d . . .
H15 H 0.5104 0.1175 0.4718 0.052 Uiso 1 1 calc R . .
C14 C 0.4625(3) 0.0392(3) 0.39409(13) 0.0364(8) Uani 1 1 d . . .
H14 H 0.4025 -0.0007 0.4089 0.044 Uiso 1 1 calc R . .
C13 C 0.4857(2) 0.0274(2) 0.33466(12) 0.0260(6) Uani 1 1 d . . .
C12 C 0.5700(2) 0.0856(2) 0.31069(11) 0.0218(5) Uani 1 1 d . . .
C11 C 0.5978(2) 0.0738(2) 0.24821(11) 0.0202(5) Uani 1 1 d . . .
H11 H 0.6672 0.0409 0.2429 0.024 Uiso 1 1 calc R . .
C1 C 0.53981(19) 0.1027(2) 0.19799(11) 0.0174(5) Uani 1 1 d . . .
Si1 Si 0.59455(6) 0.06598(6) 0.12398(3) 0.01957(14) Uani 1 1 d . . .
C111 C 0.5131(2) -0.0562(3) 0.09212(13) 0.0311(7) Uani 1 1 d . . .
H11A H 0.5408 -0.0801 0.0554 0.037 Uiso 1 1 calc R . .
H11B H 0.4396 -0.0322 0.0848 0.037 Uiso 1 1 calc R . .
H11C H 0.5167 -0.1195 0.1197 0.037 Uiso 1 1 calc R . .
C112 C 0.5877(2) 0.1914(3) 0.07202(13) 0.0299(6) Uani 1 1 d . . .
H11D H 0.6262 0.1735 0.0377 0.036 Uiso 1 1 calc R . .
H11E H 0.6196 0.2576 0.0918 0.036 Uiso 1 1 calc R . .
H11F H 0.5139 0.2076 0.0597 0.036 Uiso 1 1 calc R . .
C113 C 0.7388(2) 0.0246(3) 0.13750(13) 0.0276(6) Uani 1 1 d . . .
H11G H 0.7440 -0.0460 0.1598 0.033 Uiso 1 1 calc R . .
H11H H 0.7768 0.0845 0.1596 0.033 Uiso 1 1 calc R . .
H11I H 0.7698 0.0140 0.1001 0.033 Uiso 1 1 calc R . .
Ga1 Ga 0.39926(2) 0.17156(3) 0.203533(12) 0.02005(7) Uani 1 1 d . . .
Cl1 Cl 0.33746(6) 0.24888(7) 0.28067(3) 0.03137(16) Uani 1 1 d . . .
Cl11 Cl 0.35287(5) 0.31259(5) 0.13150(3) 0.02312(13) Uani 1 1 d . . .
Cl21 Cl 0.25693(5) 0.06078(6) 0.16035(3) 0.02361(13) Uani 1 1 d . . .
Cl2 Cl 0.28267(6) 0.12845(7) 0.01137(3) 0.02978(15) Uani 1 1 d . . .
Ga2 Ga 0.21418(2) 0.20068(3) 0.087700(12) 0.01952(7) Uani 1 1 d . . .
C213 C -0.1247(3) 0.3561(3) 0.15280(15) 0.0419(8) Uani 1 1 d . . .
H21A H -0.1669 0.3010 0.1295 0.050 Uiso 1 1 calc R . .
H21B H -0.1236 0.4280 0.1317 0.050 Uiso 1 1 calc R . .
H21C H -0.1556 0.3676 0.1902 0.050 Uiso 1 1 calc R . .
C212 C 0.0123(2) 0.1669(3) 0.21169(13) 0.0311(6) Uani 1 1 d . . .
H21D H 0.0837 0.1487 0.2277 0.037 Uiso 1 1 calc R . .
H21E H -0.0150 0.1045 0.1870 0.037 Uiso 1 1 calc R . .
H21F H -0.0335 0.1784 0.2437 0.037 Uiso 1 1 calc R . .
C211 C 0.1003(3) 0.4142(3) 0.20488(14) 0.0362(7) Uani 1 1 d . . .
H21G H 0.0700 0.4351 0.2414 0.043 Uiso 1 1 calc R . .
H21H H 0.1026 0.4808 0.1797 0.043 Uiso 1 1 calc R . .
H21I H 0.1719 0.3852 0.2134 0.043 Uiso 1 1 calc R . .
Si2 Si 0.01578(6) 0.30093(7) 0.16645(3) 0.02260(16) Uani 1 1 d . . .
C2 C 0.0734(2) 0.2695(2) 0.09327(11) 0.0195(5) Uani 1 1 d . . .
C21 C 0.0152(2) 0.2971(2) 0.04265(12) 0.0250(6) Uani 1 1 d . . .
H21 H -0.0544 0.3301 0.0471 0.030 Uiso 1 1 calc R . .
C22 C 0.0466(2) 0.2821(3) -0.01932(12) 0.0258(6) Uani 1 1 d . . .
C23 C 0.1276(2) 0.3457(3) -0.04389(13) 0.0285(6) Uani 1 1 d . . .
C24 C 0.1563(2) 0.3278(3) -0.10150(13) 0.0319(7) Uani 1 1 d . . .
H24 H 0.2126 0.3726 -0.1171 0.038 Uiso 1 1 calc R . .
C25 C 0.1028(3) 0.2447(3) -0.13625(14) 0.0368(7) Uani 1 1 d . . .
H25 H 0.1228 0.2311 -0.1760 0.044 Uiso 1 1 calc R . .
C26 C 0.0209(3) 0.1810(3) -0.11436(14) 0.0347(7) Uani 1 1 d . . .
H26 H -0.0165 0.1237 -0.1386 0.042 Uiso 1 1 calc R . .
C27 C -0.0063(2) 0.2013(3) -0.05682(13) 0.0299(6) Uani 1 1 d . . .
Br21 Br 0.20574(3) 0.45901(3) 0.002312(14) 0.03671(8) Uani 1 1 d . . .
Br22 Br -0.11783(3) 0.11046(3) -0.027315(15) 0.04057(9) Uani 1 1 d . . .

loop_
_atom_site_aniso_label
_atom_site_aniso_U_11
_atom_site_aniso_U_22
_atom_site_aniso_U_33
_atom_site_aniso_U_23
_atom_site_aniso_U_13
_atom_site_aniso_U_12
Br12 0.03686(18) 0.03729(18) 0.04545(19) -0.00711(15) -0.00812(14) -0.00856(14)
Br11 0.02456(15) 0.03603(17) 0.03432(16) 0.00879(12) 0.00128(12) -0.00426(12)
C17 0.0333(16) 0.0257(14) 0.0268(14) -0.0002(11) -0.0039(12) 0.0077(12)
C16 0.062(2) 0.0325(17) 0.0247(15) -0.0062(13) -0.0083(15) 0.0132(16)
C15 0.070(3) 0.0399(19) 0.0203(14) 0.0023(13) 0.0099(15) 0.0218(18)
C14 0.0448(19) 0.0390(18) 0.0271(15) 0.0109(13) 0.0137(14) 0.0147(15)
C13 0.0280(15) 0.0274(14) 0.0226(13) 0.0038(11) 0.0008(11) 0.0089(12)
C12 0.0244(13) 0.0216(13) 0.0191(12) -0.0002(10) -0.0011(10) 0.0083(10)
C11 0.0191(12) 0.0193(12) 0.0224(12) -0.0017(10) 0.0018(10) 0.0009(10)
C1 0.0144(11) 0.0179(12) 0.0199(12) -0.0015(9) 0.0019(9) 0.0000(9)
Si1 0.0178(3) 0.0232(4) 0.0180(3) -0.0023(3) 0.0035(3) 0.0006(3)
C111 0.0294(15) 0.0340(16) 0.0307(15) -0.0108(12) 0.0067(12) -0.0025(12)
C112 0.0310(16) 0.0353(16) 0.0236(14) 0.0067(12) 0.0037(12) 0.0013(13)
C113 0.0220(14) 0.0348(16) 0.0267(14) -0.0027(12) 0.0059(11) 0.0036(12)
Ga1 0.01705(14) 0.02487(15) 0.01812(14) -0.00177(11) 0.00056(10) 0.00468(11)
Cl1 0.0344(4) 0.0371(4) 0.0232(3) -0.0042(3) 0.0060(3) 0.0129(3)
Cl11 0.0210(3) 0.0213(3) 0.0263(3) 0.0027(2) -0.0034(2) -0.0025(2)
Cl21 0.0205(3) 0.0220(3) 0.0278(3) 0.0043(2) -0.0023(2) -0.0012(2)
Cl2 0.0285(4) 0.0377(4) 0.0236(3) -0.0056(3) 0.0050(3) 0.0064(3)
Ga2 0.01558(13) 0.02458(15) 0.01829(14) -0.00100(11) 0.00039(10) 0.00210(11)
C213 0.0265(16) 0.058(2) 0.0424(19) 0.0095(16) 0.0113(14) 0.0155(15)
C212 0.0300(16) 0.0362(17) 0.0279(15) 0.0058(13) 0.0087(12) -0.0025(13)
C211 0.0404(18) 0.0317(17) 0.0367(17) -0.0097(13) 0.0051(14) 0.0006(14)
Si2 0.0202(4) 0.0267(4) 0.0213(4) 0.0012(3) 0.0051(3) 0.0037(3)
C2 0.0146(12) 0.0221(12) 0.0217(12) 0.0000(10) 0.0013(9) -0.0001(9)
C21 0.0185(13) 0.0334(15) 0.0230(13) 0.0054(11) 0.0019(10) 0.0053(11)
C22 0.0212(13) 0.0337(15) 0.0218(13) 0.0054(11) -0.0027(10) 0.0075(11)
C23 0.0271(15) 0.0301(15) 0.0276(14) 0.0049(12) -0.0039(11) 0.0033(12)
C24 0.0295(16) 0.0407(18) 0.0259(14) 0.0096(13) 0.0056(12) 0.0044(13)
C25 0.0378(18) 0.049(2) 0.0234(14) 0.0004(14) 0.0024(13) 0.0129(15)
C26 0.0302(16) 0.0463(19) 0.0268(15) -0.0023(13) -0.0032(12) 0.0054(14)
C27 0.0209(14) 0.0403(17) 0.0279(14) 0.0056(12) -0.0019(11) 0.0028(12)
Br21 0.04032(18) 0.03691(17) 0.03266(16) 0.00481(13) 0.00094(13) -0.00717(14)
Br22 0.03158(17) 0.0548(2) 0.03458(17) 0.00262(15) -0.00260(13) -0.01137(15)

loop_
_atom_type_symbol
_atom_type_description
_atom_type_scat_dispersion_real
_atom_type_scat_dispersion_imag
_atom_type_scat_source
C C 0.0033 0.0016 'International Tables Vol C Tables 4.2.6.8 and 6.1.1.4'
H H 0.0000 0.0000 'International Tables Vol C Tables 4.2.6.8 and 6.1.1.4'
Si Si 0.0817 0.0704 'International Tables Vol C Tables 4.2.6.8 and 6.1.1.4'
Cl Cl 0.1484 0.1585 'International Tables Vol C Tables 4.2.6.8 and 6.1.1.4'
Ga Ga 0.2307 1.6083 'International Tables Vol C Tables 4.2.6.8 and 6.1.1.4'
Br Br -0.2901 2.4595 'International Tables Vol C Tables 4.2.6.8 and 6.1.1.4'

loop_
_geom_angle_atom_site_label_1
_geom_angle_atom_site_label_2
_geom_angle_atom_site_label_3
_geom_angle
_geom_angle_site_symmetry_1
_geom_angle_site_symmetry_3
_geom_angle_publ_flag
C12 C17 C16 122.7(3) . . ?
C12 C17 Br12 119.2(2) . . ?
C16 C17 Br12 118.1(2) . . ?
C15 C16 C17 119.0(3) . . ?
C15 C16 H16 120.5 . . ?
C17 C16 H16 120.5 . . ?
C14 C15 C16 120.5(3) . . ?
C14 C15 H15 119.7 . . ?
C16 C15 H15 119.7 . . ?
C15 C14 C13 119.3(3) . . ?
C15 C14 H14 120.4 . . ?
C13 C14 H14 120.4 . . ?
C12 C13 C14 122.6(3) . . ?
C12 C13 Br11 120.1(2) . . ?
C14 C13 Br11 117.3(2) . . ?
C13 C12 C17 115.8(3) . . ?
C13 C12 C11 124.1(2) . . ?
C17 C12 C11 120.0(3) . . ?
C1 C11 C12 129.1(2) . . ?
C1 C11 H11 115.4 . . ?
C12 C11 H11 115.4 . . ?
C11 C1 Si1 118.70(19) . . ?
C11 C1 Ga1 118.95(19) . . ?
Si1 C1 Ga1 122.23(13) . . ?
C111 Si1 C113 111.15(14) . . ?
C111 Si1 C112 110.68(15) . . ?
C113 Si1 C112 107.68(14) . . ?
C111 Si1 C1 106.88(12) . . ?
C113 Si1 C1 108.51(12) . . ?
C112 Si1 C1 111.96(13) . . ?
Si1 C111 H11A 109.5 . . ?
Si1 C111 H11B 109.5 . . ?
H11A C111 H11B 109.5 . . ?
Si1 C111 H11C 109.5 . . ?
H11A C111 H11C 109.5 . . ?
H11B C111 H11C 109.5 . . ?
Si1 C112 H11D 109.5 . . ?
Si1 C112 H11E 109.5 . . ?
H11D C112 H11E 109.5 . . ?
Si1 C112 H11F 109.5 . . ?
H11D C112 H11F 109.5 . . ?
H11E C112 H11F 109.5 . . ?
Si1 C113 H11G 109.5 . . ?
Si1 C113 H11H 109.5 . . ?
H11G C113 H11H 109.5 . . ?
Si1 C113 H11I 109.5 . . ?
H11G C113 H11I 109.5 . . ?
H11H C113 H11I 109.5 . . ?
C1 Ga1 Cl1 127.05(8) . . ?
C1 Ga1 Cl21 114.09(8) . . ?
Cl1 Ga1 Cl21 105.10(3) . . ?
C1 Ga1 Cl11 114.96(8) . . ?
Cl1 Ga1 Cl11 100.59(3) . . ?
Cl21 Ga1 Cl11 87.31(2) . . ?
Ga2 Cl11 Ga1 92.49(2) . . ?
Ga2 Cl21 Ga1 92.19(2) . . ?
C2 Ga2 Cl2 128.77(8) . . ?
C2 Ga2 Cl11 113.05(8) . . ?
Cl2 Ga2 Cl11 103.43(3) . . ?
C2 Ga2 Cl21 113.71(8) . . ?
Cl2 Ga2 Cl21 101.91(3) . . ?
Cl11 Ga2 Cl21 87.98(2) . . ?
Si2 C213 H21A 109.5 . . ?
Si2 C213 H21B 109.5 . . ?
H21A C213 H21B 109.5 . . ?
Si2 C213 H21C 109.5 . . ?
H21A C213 H21C 109.5 . . ?
H21B C213 H21C 109.5 . . ?
Si2 C212 H21D 109.5 . . ?
Si2 C212 H21E 109.5 . . ?
H21D C212 H21E 109.5 . . ?
Si2 C212 H21F 109.5 . . ?
H21D C212 H21F 109.5 . . ?
H21E C212 H21F 109.5 . . ?
Si2 C211 H21G 109.5 . . ?
Si2 C211 H21H 109.5 . . ?
H21G C211 H21H 109.5 . . ?
Si2 C211 H21I 109.5 . . ?
H21G C211 H21I 109.5 . . ?
H21H C211 H21I 109.5 . . ?
C211 Si2 C212 111.69(15) . . ?
C211 Si2 C213 109.14(17) . . ?
C212 Si2 C213 108.55(15) . . ?
C211 Si2 C2 107.85(13) . . ?
C212 Si2 C2 110.09(13) . . ?
C213 Si2 C2 109.50(14) . . ?
C21 C2 Si2 118.7(2) . . ?
C21 C2 Ga2 118.6(2) . . ?
Si2 C2 Ga2 122.70(14) . . ?
C2 C21 C22 127.3(2) . . ?
C2 C21 H21 116.3 . . ?
C22 C21 H21 116.3 . . ?
C27 C22 C23 116.0(3) . . ?
C27 C22 C21 120.1(3) . . ?
C23 C22 C21 123.9(3) . . ?
C24 C23 C22 122.3(3) . . ?
C24 C23 Br21 117.4(2) . . ?
C22 C23 Br21 120.3(2) . . ?
C25 C24 C23 119.2(3) . . ?
C25 C24 H24 120.4 . . ?
C23 C24 H24 120.4 . . ?
C26 C25 C24 120.7(3) . . ?
C26 C25 H25 119.7 . . ?
C24 C25 H25 119.7 . . ?
C25 C26 C27 118.8(3) . . ?
C25 C26 H26 120.6 . . ?
C27 C26 H26 120.6 . . ?
C26 C27 C22 123.0(3) . . ?
C26 C27 Br22 117.9(2) . . ?
C22 C27 Br22 119.1(2) . . ?

loop_
_geom_bond_atom_site_label_1
_geom_bond_atom_site_label_2
_geom_bond_distance
_geom_bond_site_symmetry_2
_geom_bond_publ_flag
Br12 C17 1.896(3) . ?
Br11 C13 1.905(3) . ?
C17 C12 1.391(4) . ?
C17 C16 1.394(4) . ?
C16 C15 1.377(5) . ?
C16 H16 0.9600 . ?
C15 C14 1.367(5) . ?
C15 H15 0.9600 . ?
C14 C13 1.396(4) . ?
C14 H14 0.9600 . ?
C13 C12 1.389(4) . ?
C12 C11 1.480(4) . ?
C11 C1 1.341(3) . ?
C11 H11 0.9600 . ?
C1 Si1 1.894(3) . ?
C1 Ga1 1.937(2) . ?
Si1 C111 1.858(3) . ?
Si1 C113 1.864(3) . ?
Si1 C112 1.865(3) . ?
C111 H11A 0.9599 . ?
C111 H11B 0.9599 . ?
C111 H11C 0.9599 . ?
C112 H11D 0.9599 . ?
C112 H11E 0.9599 . ?
C112 H11F 0.9599 . ?
C113 H11G 0.9599 . ?
C113 H11H 0.9599 . ?
C113 H11I 0.9599 . ?
Ga1 Cl1 2.1462(7) . ?
Ga1 Cl21 2.3443(7) . ?
Ga1 Cl11 2.3470(7) . ?
Cl11 Ga2 2.3240(7) . ?
Cl21 Ga2 2.3387(7) . ?
Cl2 Ga2 2.1435(7) . ?
Ga2 C2 1.939(3) . ?
C213 Si2 1.868(3) . ?
C213 H21A 0.9599 . ?
C213 H21B 0.9599 . ?
C213 H21C 0.9599 . ?
C212 Si2 1.861(3) . ?
C212 H21D 0.9599 . ?
C212 H21E 0.9599 . ?
C212 H21F 0.9599 . ?
C211 Si2 1.858(3) . ?
C211 H21G 0.9599 . ?
C211 H21H 0.9599 . ?
C211 H21I 0.9599 . ?
Si2 C2 1.880(3) . ?
C2 C21 1.346(4) . ?
C21 C22 1.486(4) . ?
C21 H21 0.9600 . ?
C22 C27 1.396(4) . ?
C22 C23 1.395(4) . ?
C23 C24 1.386(4) . ?
C23 Br21 1.901(3) . ?
C24 C25 1.383(5) . ?
C24 H24 0.9600 . ?
C25 C26 1.378(5) . ?
C25 H25 0.9600 . ?
C26 C27 1.383(4) . ?
C26 H26 0.9600 . ?
C27 Br22 1.901(3) . ?

loop_
_geom_torsion_atom_site_label_1
_geom_torsion_atom_site_label_2
_geom_torsion_atom_site_label_3
_geom_torsion_atom_site_label_4
_geom_torsion
_geom_torsion_site_symmetry_1
_geom_torsion_site_symmetry_2
_geom_torsion_site_symmetry_3
_geom_torsion_site_symmetry_4
_geom_torsion_publ_flag
C12 C17 C16 C15 0.1(5) . . . . ?
Br12 C17 C16 C15 179.6(2) . . . . ?
C17 C16 C15 C14 1.2(5) . . . . ?
C16 C15 C14 C13 -0.5(5) . . . . ?
C15 C14 C13 C12 -1.6(4) . . . . ?
C15 C14 C13 Br11 176.1(2) . . . . ?
C14 C13 C12 C17 2.8(4) . . . . ?
Br11 C13 C12 C17 -174.8(2) . . . . ?
C14 C13 C12 C11 179.1(3) . . . . ?
Br11 C13 C12 C11 1.5(4) . . . . ?
C16 C17 C12 C13 -2.1(4) . . . . ?
Br12 C17 C12 C13 178.48(19) . . . . ?
C16 C17 C12 C11 -178.5(3) . . . . ?
Br12 C17 C12 C11 2.0(3) . . . . ?
C13 C12 C11 C1 64.1(4) . . . . ?
C17 C12 C11 C1 -119.8(3) . . . . ?
C12 C11 C1 Si1 -175.4(2) . . . . ?
C12 C11 C1 Ga1 0.7(4) . . . . ?
C11 C1 Si1 C111 106.8(2) . . . . ?
Ga1 C1 Si1 C111 -69.20(18) . . . . ?
C11 C1 Si1 C113 -13.1(2) . . . . ?
Ga1 C1 Si1 C113 170.85(15) . . . . ?
C11 C1 Si1 C112 -131.8(2) . . . . ?
Ga1 C1 Si1 C112 52.15(19) . . . . ?
C11 C1 Ga1 Cl1 17.1(3) . . . . ?
Si1 C1 Ga1 Cl1 -166.90(9) . . . . ?
C11 C1 Ga1 Cl21 -116.96(19) . . . . ?
Si1 C1 Ga1 Cl21 59.07(16) . . . . ?
C11 C1 Ga1 Cl11 144.33(18) . . . . ?
Si1 C1 Ga1 Cl11 -39.64(17) . . . . ?
C1 Ga1 Cl11 Ga2 114.29(8) . . . . ?
Cl1 Ga1 Cl11 Ga2 -105.97(3) . . . . ?
Cl21 Ga1 Cl11 Ga2 -1.11(3) . . . . ?
C1 Ga1 Cl21 Ga2 -115.12(8) . . . . ?
Cl1 Ga1 Cl21 Ga2 101.35(3) . . . . ?
Cl11 Ga1 Cl21 Ga2 1.10(3) . . . . ?
Ga1 Cl11 Ga2 C2 116.09(8) . . . . ?
Ga1 Cl11 Ga2 Cl2 -100.66(3) . . . . ?
Ga1 Cl11 Ga2 Cl21 1.11(3) . . . . ?
Ga1 Cl21 Ga2 C2 -115.47(9) . . . . ?
Ga1 Cl21 Ga2 Cl2 102.19(3) . . . . ?
Ga1 Cl21 Ga2 Cl11 -1.11(3) . . . . ?
C211 Si2 C2 C21 -113.5(2) . . . . ?
C212 Si2 C2 C21 124.4(2) . . . . ?
C213 Si2 C2 C21 5.2(3) . . . . ?
C211 Si2 C2 Ga2 65.69(19) . . . . ?
C212 Si2 C2 Ga2 -56.39(19) . . . . ?
C213 Si2 C2 Ga2 -175.66(17) . . . . ?
Cl2 Ga2 C2 C21 -13.7(3) . . . . ?
Cl11 Ga2 C2 C21 118.0(2) . . . . ?
Cl21 Ga2 C2 C21 -143.7(2) . . . . ?
Cl2 Ga2 C2 Si2 167.09(9) . . . . ?
Cl11 Ga2 C2 Si2 -61.19(16) . . . . ?
Cl21 Ga2 C2 Si2 37.15(17) . . . . ?
Si2 C2 C21 C22 178.5(2) . . . . ?
Ga2 C2 C21 C22 -0.7(4) . . . . ?
C2 C21 C22 C27 111.5(3) . . . . ?
C2 C21 C22 C23 -68.9(4) . . . . ?
C27 C22 C23 C24 -1.7(4) . . . . ?
C21 C22 C23 C24 178.7(3) . . . . ?
C27 C22 C23 Br21 179.8(2) . . . . ?
C21 C22 C23 Br21 0.2(4) . . . . ?
C22 C23 C24 C25 0.3(5) . . . . ?
Br21 C23 C24 C25 178.8(2) . . . . ?
C23 C24 C25 C26 0.8(5) . . . . ?
C24 C25 C26 C27 -0.4(5) . . . . ?
C25 C26 C27 C22 -1.1(5) . . . . ?
C25 C26 C27 Br22 -179.0(2) . . . . ?
C23 C22 C27 C26 2.2(4) . . . . ?
C21 C22 C27 C26 -178.2(3) . . . . ?
C23 C22 C27 Br22 180.0(2) . . . . ?
C21 C22 C27 Br22 -0.4(4) . . . . ?
